data_4100038
loop_
_publ_author_name
'Yamashita, Makoto'
'Yamamoto, Yohsuke'
'Akiba, Kin-ya'
'Hashizume, Daisuke'
'Iwasaki, Fujiko'
'Takagi, Nozomi'
'Nagase, Shigeru'

_publ_section_title
;
 Syntheses and Structures of Hypervalent Pentacoordinate Carbon and Boron
 Compounds Bearing an Anthracene Skeleton -- Elucidation of Hypervalent
 Interaction Based on X-ray Analysis and DFT Calculation
;
_journal_coden_ASTM JACSAT
_journal_issue 12
_journal_name_full 'Journal of the American Chemical Society'
_journal_page_first 4354
_journal_page_last 4371
_journal_paper_doi 10.1021/ja0438011
_journal_volume 127
_journal_year 2005
_chemical_formula_moiety 'C20 H23 O6 P '
_chemical_formula_sum 'C20 H23 O6 P'
_chemical_formula_weight 390.37
_space_group_IT_number 19
_symmetry_cell_setting orthorhombic
_symmetry_Int_Tables_number 19
_symmetry_space_group_name_Hall 'P 2ac 2ab'
_symmetry_space_group_name_H-M 'P 21 21 21'
_cell_angle_alpha 90
_cell_angle_beta 90
_cell_angle_gamma 90
_cell_formula_units_Z 4
_cell_length_a 10.0330(2)
_cell_length_b 11.9530(5)
_cell_length_c 16.2950(7)
_cell_measurement_temperature 273.2
_cell_volume 1954.2(1)
_cod_depositor_comments
;
 Updated bibliographic information.

 Antanas Vaitkus,
 2019-10-01
;
_cod_original_formula_sum 'C20 H23 O6 P '
_cod_database_code 4100038

loop_
_symmetry_equiv_pos_as_xyz
x,y,z
1/2-x,-y,1/2+z
1/2+x,1/2-y,-z
-x,1/2+y,1/2-z

loop_
_atom_site_label
_atom_site_type_symbol
_atom_site_fract_x
_atom_site_fract_y
_atom_site_fract_z
_atom_site_U_iso_or_equiv
_atom_site_adp_type
_atom_site_occupancy
_atom_site_calc_flag
_atom_site_refinement_flags
_atom_site_disorder_assembly
_atom_site_disorder_group
P(1) P 0.40541(7) 0.24808(6) 0.67826(4) 0.0495(2) Uani 1.00 d . . .
O(1) O 0.1250(2) 0.2624(2) 0.6121(1) 0.0627(6) Uani 1.00 d . . .
O(2) O 0.3598(2) 0.3287(2) 0.8808(1) 0.0663(6) Uani 1.00 d . . .
O(3) O 0.2830(2) 0.2751(1) 0.7362(1) 0.0442(4) Uani 1.00 d . . .
O(4) O 0.4000(3) 0.1451(2) 0.6319(1) 0.0668(6) Uani 1.00 d . . .
O(5) O 0.4135(3) 0.3522(2) 0.6212(1) 0.0654(6) Uani 1.00 d . . .
O(6) O 0.5250(2) 0.2601(3) 0.7400(1) 0.0683(7) Uani 1.00 d . . .
C(1) C 0.0648(3) 0.1712(3) 0.6451(2) 0.0565(7) Uani 1.00 d . . .
C(2) C -0.0343(4) 0.1131(4) 0.6056(3) 0.078(1) Uani 1.00 d . . .
C(3) C -0.0979(4) 0.0217(4) 0.6431(3) 0.093(1) Uani 1.00 d . . .
C(4) C -0.0651(4) -0.0096(3) 0.7185(4) 0.086(1) Uani 1.00 d . . .
C(5) C 0.2123(4) 0.0265(4) 0.9677(2) 0.084(1) Uani 1.00 d . . .
C(6) C 0.3018(5) 0.0823(5) 1.0116(2) 0.091(1) Uani 1.00 d . . .
C(7) C 0.3555(4) 0.1851(5) 0.9847(2) 0.082(1) Uani 1.00 d . . .
C(8) C 0.3215(3) 0.2271(3) 0.9087(2) 0.0581(7) Uani 1.00 d . . .
C(9) C 0.2068(2) 0.1916(2) 0.7731(2) 0.0436(5) Uani 1.00 d . . .
C(10) C 0.0758(4) 0.0115(3) 0.8416(3) 0.0718(9) Uani 1.00 d . . .
C(11) C 0.1059(3) 0.1398(2) 0.7270(2) 0.0503(6) Uani 1.00 d . . .
C(12) C 0.0376(3) 0.0471(3) 0.7643(2) 0.0639(8) Uani 1.00 d . . .
C(13) C 0.1713(3) 0.0658(3) 0.8881(2) 0.0641(8) Uani 1.00 d . . .
C(14) C 0.2352(3) 0.1643(2) 0.8552(2) 0.0517(6) Uani 1.00 d . . .
C(15) C 0.1138(5) 0.2797(4) 0.5261(2) 0.085(1) Uani 1.00 d . . .
C(16) C 0.4591(4) 0.3881(5) 0.9258(3) 0.093(1) Uani 1.00 d . . .
C(17) C 0.4285(5) 0.4659(4) 0.6531(3) 0.093(1) Uani 1.00 d . . .
C(18) C 0.3501(7) 0.5430(5) 0.6017(3) 0.113(2) Uani 1.00 d . . .
C(19) C 0.6607(4) 0.2459(6) 0.7109(3) 0.098(1) Uani 1.00 d . . .
C(20) C 0.7537(4) 0.2953(5) 0.7696(3) 0.100(2) Uani 1.00 d . . .
H(1) H -0.0595 0.1358 0.5519 0.0951 Uiso 1.00 calc . . .
H(2) H -0.1656 -0.0172 0.6140 0.1107 Uiso 1.00 calc . . .
H(3) H -0.1117 -0.0706 0.7426 0.1021 Uiso 1.00 calc . . .
H(4) H 0.1753 -0.0410 0.9888 0.1020 Uiso 1.00 calc . . .
H(5) H 0.3293 0.0516 1.0624 0.1107 Uiso 1.00 calc . . .
H(6) H 0.4154 0.2259 1.0191 0.0994 Uiso 1.00 calc . . .
H(7) H 0.0346 -0.0530 0.8648 0.0869 Uiso 1.00 calc . . .
H(8) H 0.1625 0.3466 0.5115 0.1022 Uiso 1.00 calc . . .
H(9) H 0.1546 0.2183 0.4978 0.1022 Uiso 1.00 calc . . .
H(10) H 0.0251 0.2871 0.5104 0.1022 Uiso 1.00 calc . . .
H(11) H 0.5381 0.3450 0.9280 0.1116 Uiso 1.00 calc . . .
H(12) H 0.4760 0.4576 0.9002 0.1116 Uiso 1.00 calc . . .
H(13) H 0.4272 0.4007 0.9803 0.1116 Uiso 1.00 calc . . .
H(14) H 0.3943 0.4690 0.7079 0.1122 Uiso 1.00 calc . . .
H(15) H 0.5186 0.4868 0.6529 0.1122 Uiso 1.00 calc . . .
H(16) H 0.3586 0.6173 0.6213 0.1344 Uiso 1.00 calc . . .
H(17) H 0.3834 0.5401 0.5463 0.1344 Uiso 1.00 calc . . .
H(18) H 0.2589 0.5219 0.6012 0.1344 Uiso 1.00 calc . . .
H(19) H 0.6803 0.1674 0.7065 0.1184 Uiso 1.00 calc . . .
H(20) H 0.6716 0.2798 0.6592 0.1184 Uiso 1.00 calc . . .
H(21) H 0.7429 0.2611 0.8220 0.1192 Uiso 1.00 calc . . .
H(22) H 0.8422 0.2865 0.7514 0.1192 Uiso 1.00 calc . . .
H(23) H 0.7339 0.3736 0.7748 0.1192 Uiso 1.00 calc . . .
